data_7060005
loop_
_publ_author_name
'Zhang, Baoyue'
'Ying, Jun'
'Zhang, Xinyue'
'Wang, Chen'
'Tian, Aixiang'

_publ_section_title
;
 Five Keggin-based compounds modified by bis- and mono-[1,3,4]triazole
 ligands: characterization, and selective photocatalytic and
 electrochemical properties
;
_journal_issue 41
_journal_name_full 'New Journal of Chemistry'
_journal_page_first 18074
_journal_page_last 18083
_journal_paper_doi 10.1039/D0NJ03485A
_journal_volume 44
_journal_year 2020
_chemical_formula_moiety 'Mo12 O40 P, C30 H31 Cu N15, 2(H2 O)'
_chemical_formula_sum 'C30 H35 Cu Mo12 N15 O42 P'
_chemical_formula_weight 2523.52
_space_group_crystal_system triclinic
_space_group_IT_number 2
_space_group_name_Hall '-P 1'
_space_group_name_H-M_alt 'P -1'
_atom_sites_solution_hydrogens mixed
_atom_sites_solution_primary dual
_audit_creation_date 2020-08-24
_audit_creation_method
;
Olex2 1.3
(compiled 2020.06.28 svn.raecde09e for OlexSys, GUI svn.r6132)
;
_audit_update_record
;
2020-09-06 deposited with the CCDC.	2020-09-11 downloaded from the CCDC.
;
_cell_angle_alpha 99.021(5)
_cell_angle_beta 94.705(5)
_cell_angle_gamma 110.290(5)
_cell_formula_units_Z 2
_cell_length_a 11.610(3)
_cell_length_b 14.082(4)
_cell_length_c 20.183(6)
_cell_measurement_reflns_used 3307
_cell_measurement_temperature 296.15
_cell_measurement_theta_max 27.081
_cell_measurement_theta_min 2.239
_cell_volume 3023.4(15)
_computing_cell_refinement 'SAINT V8.18C (?, 2016)'
_computing_data_reduction 'SAINT V8.18C (?, 2016)'
_computing_molecular_graphics 'Olex2 1.3 (Dolomanov et al., 2009)'
_computing_publication_material 'Olex2 1.3 (Dolomanov et al., 2009)'
_computing_structure_refinement 'SHELXL 2018/3 (Sheldrick, 2015)'
_computing_structure_solution 'SHELXT  (Sheldrick, 2015)'
_diffrn_ambient_temperature 296.15
_diffrn_measured_fraction_theta_full 0.979
_diffrn_measured_fraction_theta_max 0.979
_diffrn_measurement_device_type CCD
_diffrn_radiation_type MoK\a
_diffrn_radiation_wavelength 0.71073
_diffrn_reflns_av_R_equivalents 0.0506
_diffrn_reflns_av_unetI/netI 0.0894
_diffrn_reflns_Laue_measured_fraction_full 0.979
_diffrn_reflns_Laue_measured_fraction_max 0.979
_diffrn_reflns_limit_h_max 12
_diffrn_reflns_limit_h_min -13
_diffrn_reflns_limit_k_max 16
_diffrn_reflns_limit_k_min -12
_diffrn_reflns_limit_l_max 23
_diffrn_reflns_limit_l_min -23
_diffrn_reflns_number 16181
_diffrn_reflns_point_group_measured_fraction_full 0.979
_diffrn_reflns_point_group_measured_fraction_max 0.979
_diffrn_reflns_theta_full 25.000
_diffrn_reflns_theta_max 25.000
_diffrn_reflns_theta_min 1.033
_diffrn_source_current 30.0
_diffrn_source_power 1.2
_diffrn_source_voltage 40.0
_exptl_absorpt_coefficient_mu 2.885
_exptl_absorpt_correction_T_max 0.7455
_exptl_absorpt_correction_T_min 0.5153
_exptl_absorpt_correction_type multi-scan
_exptl_absorpt_process_details
;
SADABS-2008/1 (Bruker,2008) was used for absorption correction.
wR2(int) was 0.0736 before and 0.0557 after correction.
The Ratio of minimum to maximum transmission is 0.6912.
The \l/2 correction factor is 0.0015.
;
_exptl_crystal_colour colourless
_exptl_crystal_colour_primary colourless
_exptl_crystal_density_diffrn 2.772
_exptl_crystal_description block
_exptl_crystal_F_000 2408
_refine_diff_density_max 1.390
_refine_diff_density_min -1.977
_refine_diff_density_rms 0.223
_refine_ls_extinction_method none
_refine_ls_goodness_of_fit_ref 1.027
_refine_ls_hydrogen_treatment constr
_refine_ls_matrix_type full
_refine_ls_number_parameters 913
_refine_ls_number_reflns 10424
_refine_ls_number_restraints 0
_refine_ls_restrained_S_all 1.027
_refine_ls_R_factor_all 0.0918
_refine_ls_R_factor_gt 0.0563
_refine_ls_shift/su_max 0.001
_refine_ls_shift/su_mean 0.000
_refine_ls_structure_factor_coef Fsqd
_refine_ls_weighting_details 'w=1/[\s^2^(Fo^2^)+(0.0751P)^2^] where P=(Fo^2^+2Fc^2^)/3'
_refine_ls_weighting_scheme calc
_refine_ls_wR_factor_gt 0.1330
_refine_ls_wR_factor_ref 0.1555
_reflns_Friedel_coverage 0.000
_reflns_number_gt 7111
_reflns_number_total 10424
_reflns_threshold_expression 'I > 2\s(I)'
_cod_data_source_file d0nj03485a2.cif
_cod_data_source_block 1
_cod_depositor_comments 'Adding full bibliography for 7060005--7060009.cif.'
_cod_original_cell_volume 3023.4(14)
_cod_database_code 7060005
_shelx_shelxl_version_number 2018/3
_shelx_space_group_comment
;
The symmetry employed for this shelxl refinement is uniquely defined
by the following loop, which should always be used as a source of
symmetry information in preference to the above space-group names.
They are only intended as comments.
;
_olex2_refinement_description
;
1. Fixed Uiso
 At 1.2 times of:
  All C(H) groups, All C(H,H) groups, All N(H) groups
 At 1.5 times of:
  All O(H,H) groups
2.a Riding coordinates:
 O1W(H1WA,H1WB)
2.b Free rotating group:
 O2W(H2WA,H2WB)
2.c Secondary CH2 refined with riding coordinates:
 C27(H27A,H27B), C9(H9A,H9B), C22(H22A,H22B), C4(H4A,H4B), C15(H15A,H15B)
2.d Aromatic/amide H refined with riding coordinates:
 N11(H11), C11(H11A), C8(H8), C18(H18), C25(H25), C12(H12), C19(H19), C24(H24),
  C26(H26), C13(H13), C6(H6), C29(H29), C23(H23), C14(H14), C20(H20), C5(H5),
 C1(H1), C7(H7), C30(H30), C2(H2), C17(H17)
;
_olex2_submission_special_instructions 'No special instructions were received'

loop_
_space_group_symop_operation_xyz
'x, y, z'
'-x, -y, -z'

loop_
_atom_site_label
_atom_site_type_symbol
_atom_site_fract_x
_atom_site_fract_y
_atom_site_fract_z
_atom_site_U_iso_or_equiv
_atom_site_adp_type
_atom_site_occupancy
_atom_site_site_symmetry_order
_atom_site_calc_flag
_atom_site_refinement_flags_posn
_atom_site_refinement_flags_adp
_atom_site_refinement_flags_occupancy
_atom_site_disorder_assembly
_atom_site_disorder_group
Mo1 Mo 0.49423(8) 0.74460(7) 0.61830(5) 0.0296(2) Uani 1 1 d . . . . .
Mo7 Mo 0.84791(8) 0.55252(6) 0.73501(5) 0.0274(2) Uani 1 1 d . . . . .
Mo6 Mo 0.54657(8) 0.48501(6) 0.76282(5) 0.0279(2) Uani 1 1 d . . . . .
Mo2 Mo 0.62276(9) 0.53766(7) 0.61058(4) 0.0298(2) Uani 1 1 d . . . . .
Mo10 Mo 0.80518(9) 0.94111(7) 0.89774(5) 0.0297(2) Uani 1 1 d . . . . .
Mo9 Mo 0.89122(9) 0.99733(6) 0.73296(5) 0.0302(2) Uani 1 1 d . . . . .
Mo5 Mo 0.39064(8) 0.67347(7) 0.76237(5) 0.0299(2) Uani 1 1 d . . . . .
Mo8 Mo 1.03299(8) 0.82213(7) 0.73262(5) 0.0299(2) Uani 1 1 d . . . . .
Mo4 Mo 0.56304(8) 0.92466(6) 0.76247(5) 0.0299(2) Uani 1 1 d . . . . .
Mo3 Mo 0.82277(9) 0.80084(7) 0.59804(4) 0.0287(2) Uani 1 1 d . . . . .
Mo11 Mo 0.92049(9) 0.74981(7) 0.89099(5) 0.0314(2) Uani 1 1 d . . . . .
Cu1 Cu 1.22804(12) 1.23856(9) 0.75940(6) 0.0285(3) Uani 1 1 d . . . . .
P1 P 0.7131(2) 0.74425(17) 0.75050(12) 0.0181(5) Uani 1 1 d . . . . .
O40 O 0.7503(6) 0.7712(4) 0.8272(3) 0.0213(14) Uani 1 1 d . . . . .
O12 O 0.9558(6) 0.6721(5) 0.7145(3) 0.0276(16) Uani 1 1 d . . . . .
O18 O 0.4313(6) 0.5562(5) 0.7464(3) 0.0290(16) Uani 1 1 d . . . . .
O34 O 0.6908(6) 0.6301(4) 0.7255(3) 0.0220(14) Uani 1 1 d . . . . .
O28 O 0.8890(6) 0.9874(5) 0.8276(3) 0.0267(15) Uani 1 1 d . . . . .
O13 O 0.7633(6) 0.5032(4) 0.6467(3) 0.0264(16) Uani 1 1 d . . . . .
O35 O 0.8171(6) 0.8098(5) 0.7174(3) 0.0224(14) Uani 1 1 d . . . . .
O15 O 0.6940(6) 0.4628(4) 0.7623(3) 0.0251(15) Uani 1 1 d . . . . .
O33 O 0.5887(6) 0.5671(5) 0.8469(3) 0.0312(16) Uani 1 1 d . . . . .
O37 O 0.8790(6) 0.6276(5) 0.8271(3) 0.0276(16) Uani 1 1 d . . . . .
O6 O 0.7522(6) 0.6602(5) 0.5930(3) 0.0266(15) Uani 1 1 d . . . . .
O8 O 0.8762(6) 0.9479(5) 0.6403(3) 0.0286(16) Uani 1 1 d . . . . .
O16 O 0.5277(6) 0.4529(5) 0.6630(3) 0.0270(15) Uani 1 1 d . . . . .
O2 O 0.5223(6) 0.6150(5) 0.6078(3) 0.0265(15) Uani 1 1 d . . . . .
O3 O 0.3650(6) 0.6783(5) 0.6705(3) 0.0279(16) Uani 1 1 d . . . . .
O38 O 1.0111(6) 0.8146(5) 0.8214(3) 0.0270(15) Uani 1 1 d . . . . .
O10 O 1.0353(6) 0.9564(5) 0.7425(4) 0.0300(16) Uani 1 1 d . . . . .
O24 O 0.7282(6) 0.9821(5) 0.7307(3) 0.0281(16) Uani 1 1 d . . . . .
O4 O 0.5006(6) 0.8723(5) 0.6662(3) 0.0278(16) Uani 1 1 d . . . . .
O27 O 0.9219(6) 0.8872(5) 0.9279(3) 0.0305(16) Uani 1 1 d . . . . .
O39 O 0.5948(6) 0.7638(4) 0.7316(3) 0.0216(14) Uani 1 1 d . . . . .
O25 O 0.6865(6) 0.8407(5) 0.9408(3) 0.0273(16) Uani 1 1 d . . . . .
O20 O 0.4263(6) 0.8239(5) 0.7808(3) 0.0283(16) Uani 1 1 d . . . . .
O23 O 0.6579(6) 0.9399(5) 0.8444(3) 0.0283(16) Uani 1 1 d . . . . .
O5 O 0.6554(6) 0.8005(5) 0.5978(3) 0.0268(15) Uani 1 1 d . . . . .
O31 O 0.7828(7) 0.6959(5) 0.9348(3) 0.0334(17) Uani 1 1 d . . . . .
O29 O 0.9686(7) 1.1240(5) 0.7389(4) 0.0371(18) Uani 1 1 d . . . . .
O22 O 0.4879(6) 0.7044(5) 0.8515(3) 0.0301(16) Uani 1 1 d . . . . .
O9 O 0.9788(6) 0.8068(5) 0.6348(3) 0.0269(16) Uani 1 1 d . . . . .
O14 O 0.9328(7) 0.4791(5) 0.7396(4) 0.0364(18) Uani 1 1 d . . . . .
O19 O 0.2467(6) 0.6283(6) 0.7788(4) 0.0406(19) Uani 1 1 d . . . . .
O36 O 0.5829(7) 0.4609(5) 0.5344(4) 0.0395(19) Uani 1 1 d . . . . .
O17 O 0.4512(6) 0.3694(5) 0.7724(4) 0.0343(17) Uani 1 1 d . . . . .
O7 O 0.8435(7) 0.8100(6) 0.5170(4) 0.0383(18) Uani 1 1 d . . . . .
O21 O 0.5221(7) 1.0280(5) 0.7740(4) 0.0408(19) Uani 1 1 d . . . . .
O26 O 0.8428(7) 1.0476(5) 0.9568(4) 0.043(2) Uani 1 1 d . . . . .
N14 N 1.1629(8) 1.1407(6) 0.8754(4) 0.033(2) Uani 1 1 d . . . . .
O32 O 0.5468(7) 0.6579(6) 0.9732(4) 0.047(2) Uani 1 1 d . . . . .
N7 N 1.2465(8) 1.1375(6) 0.6825(4) 0.029(2) Uani 1 1 d . . . . .
O30 O 1.0365(7) 0.7460(5) 0.9440(3) 0.0363(18) Uani 1 1 d . . . . .
N6 N 1.1709(7) 1.3978(6) 0.6136(4) 0.028(2) Uani 1 1 d . . . . .
O1 O 0.4070(7) 0.7305(6) 0.5455(4) 0.0400(19) Uani 1 1 d . . . . .
N10 N 1.3076(9) 0.7550(6) 0.2636(5) 0.035(2) Uani 1 1 d . . . . .
N13 N 1.2383(8) 1.1501(6) 0.8257(4) 0.0268(19) Uani 1 1 d . . . . .
O11 O 1.1835(7) 0.8416(6) 0.7323(4) 0.0409(19) Uani 1 1 d . . . . .
N15 N 1.2559(8) 1.0319(6) 0.8784(4) 0.029(2) Uani 1 1 d . . . . .
N4 N 1.1760(8) 1.3080(6) 0.6908(4) 0.029(2) Uani 1 1 d . . . . .
N9 N 1.2063(9) 1.0213(7) 0.5904(5) 0.041(2) Uani 1 1 d . . . . .
N11 N 1.1826(10) 0.7479(7) 0.1798(5) 0.046(3) Uani 1 1 d . . . . .
H11 H 1.116657 0.745781 0.155813 0.055 Uiso 1 1 calc R U . . .
N2 N 1.2397(8) 1.3517(6) 0.8348(4) 0.031(2) Uani 1 1 d . . . . .
N1 N 1.2456(10) 1.4896(7) 0.9019(5) 0.046(3) Uani 1 1 d . . . . .
C11 C 1.0758(10) 1.5610(8) 0.5592(5) 0.033(3) Uani 1 1 d . . . . .
H11A H 1.126085 1.603004 0.598782 0.040 Uiso 1 1 calc R U . . .
N12 N 1.2867(10) 0.7460(8) 0.1541(5) 0.050(3) Uani 1 1 d . . . . .
C10 C 1.1012(9) 1.4789(7) 0.5273(5) 0.024(2) Uani 1 1 d . . . . .
C8 C 1.2330(10) 1.3471(8) 0.6426(5) 0.033(3) Uani 1 1 d . . . . .
H8 H 1.305820 1.340648 0.630306 0.040 Uiso 1 1 calc R U . . .
C27 C 1.2922(11) 0.9470(8) 0.8951(5) 0.036(3) Uani 1 1 d . . . . .
H27A H 1.310752 0.912456 0.854167 0.044 Uiso 1 1 calc R U . . .
H27B H 1.221501 0.897310 0.908844 0.044 Uiso 1 1 calc R U . . .
N3 N 1.3210(10) 1.3647(7) 0.8930(5) 0.046(3) Uani 1 1 d . . . . .
C18 C 1.2951(11) 0.9625(9) 0.4474(6) 0.039(3) Uani 1 1 d . . . . .
H18 H 1.315172 1.033619 0.454672 0.046 Uiso 1 1 calc R U . . .
N8 N 1.3354(10) 1.0952(8) 0.6858(5) 0.049(3) Uani 1 1 d . . . . .
C25 C 1.2919(10) 1.0842(7) 0.8285(5) 0.030(2) Uani 1 1 d . . . . .
H25 H 1.347529 1.074192 0.800129 0.036 Uiso 1 1 calc R U . . .
C12 C 1.0277(10) 1.4180(8) 0.4682(5) 0.034(3) Uani 1 1 d . . . . .
H12 H 1.045576 1.362803 0.446130 0.040 Uiso 1 1 calc R U . . .
N5 N 1.0731(9) 1.3350(8) 0.6949(5) 0.048(3) Uani 1 1 d . . . . .
C28 C 1.4004(9) 0.9774(7) 0.9491(5) 0.026(2) Uani 1 1 d . . . . .
C19 C 1.3478(12) 0.9168(8) 0.4003(6) 0.042(3) Uani 1 1 d . . . . .
H19 H 1.405135 0.956799 0.376655 0.050 Uiso 1 1 calc R U . . .
C24 C 1.3591(11) 0.7512(9) 0.2065(6) 0.043(3) Uani 1 1 d . . . . .
H24 H 1.439480 0.752233 0.205359 0.051 Uiso 1 1 calc R U . . .
C9 C 1.2067(9) 1.4529(7) 0.5576(5) 0.027(2) Uani 1 1 d . . . . .
H9A H 1.229878 1.409954 0.522874 0.032 Uiso 1 1 calc R U . . .
H9B H 1.278158 1.515926 0.574562 0.032 Uiso 1 1 calc R U . . .
C26 C 1.1763(10) 1.0693(8) 0.9057(5) 0.033(3) Uani 1 1 d . . . . .
H26 H 1.135650 1.047445 0.941527 0.039 Uiso 1 1 calc R U . . .
C3 C 1.1035(12) 1.5387(8) 0.9684(6) 0.041(3) Uani 1 1 d . . . . .
C16 C 1.2129(10) 0.9049(8) 0.4841(5) 0.035(3) Uani 1 1 d . . . . .
C13 C 1.1706(11) 1.0914(9) 0.6261(6) 0.040(3) Uani 1 1 d . . . . .
H13 H 1.100779 1.105556 0.612540 0.048 Uiso 1 1 calc R U . . .
C21 C 1.3152(11) 0.8108(8) 0.3881(5) 0.034(3) Uani 1 1 d . . . . .
C6 C 1.1966(11) 1.4265(8) 0.8419(6) 0.040(3) Uani 1 1 d . . . . .
H6 H 1.140178 1.434504 0.809863 0.048 Uiso 1 1 calc R U . . .
C29 C 1.3983(10) 0.9124(8) 0.9927(6) 0.040(3) Uani 1 1 d . . . . .
H29 H 1.329268 0.852073 0.988371 0.048 Uiso 1 1 calc R U . . .
C23 C 1.1949(10) 0.7534(8) 0.2455(7) 0.043(3) Uani 1 1 d . . . . .
H23 H 1.136152 0.755820 0.273768 0.051 Uiso 1 1 calc R U . . .
C22 C 1.3649(12) 0.7582(9) 0.3320(6) 0.046(3) Uani 1 1 d . . . . .
H22A H 1.453849 0.794453 0.336240 0.055 Uiso 1 1 calc R U . . .
H22B H 1.350652 0.688133 0.337779 0.055 Uiso 1 1 calc R U . . .
C14 C 1.3083(12) 1.0241(9) 0.6310(6) 0.046(3) Uani 1 1 d . . . . .
H14 H 1.352366 0.981064 0.620817 0.055 Uiso 1 1 calc R U . . .
C20 C 1.2389(12) 0.7542(9) 0.4267(7) 0.048(3) Uani 1 1 d . . . . .
H20 H 1.222354 0.683680 0.421344 0.057 Uiso 1 1 calc R U . . .
C5 C 1.3209(13) 1.4472(9) 0.9312(6) 0.050(3) Uani 1 1 d . . . . .
H5 H 1.367321 1.474813 0.974187 0.060 Uiso 1 1 calc R U . . .
C1 C 1.1187(13) 1.5323(10) 1.0350(6) 0.055(4) Uani 1 1 d . . . . .
H1 H 1.198153 1.553801 1.059049 0.066 Uiso 1 1 calc R U . . .
C7 C 1.0753(11) 1.3873(9) 0.6469(6) 0.048(3) Uani 1 1 d . . . . .
H7 H 1.015176 1.414779 0.636963 0.057 Uiso 1 1 calc R U . . .
C30 C 1.5027(11) 1.0656(9) 0.9565(6) 0.049(3) Uani 1 1 d . . . . .
H30 H 1.506151 1.111122 0.927287 0.059 Uiso 1 1 calc R U . . .
C2 C 0.9854(14) 1.5067(10) 0.9327(7) 0.055(4) Uani 1 1 d . . . . .
H2 H 0.974928 1.511087 0.887236 0.066 Uiso 1 1 calc R U . . .
C17 C 1.1857(13) 0.8018(9) 0.4741(7) 0.053(3) Uani 1 1 d . . . . .
H17 H 1.130889 0.762367 0.499146 0.063 Uiso 1 1 calc R U . . .
C4 C 1.2123(14) 1.5773(9) 0.9318(8) 0.062(4) Uani 1 1 d . . . . .
H4A H 1.191564 1.610406 0.896378 0.075 Uiso 1 1 calc R U . . .
H4B H 1.282246 1.627926 0.963225 0.075 Uiso 1 1 calc R U . . .
C15 C 1.1383(11) 0.9515(9) 0.5269(6) 0.052(4) Uani 1 1 d . . . . .
H15A H 1.103176 0.989092 0.500135 0.063 Uiso 1 1 calc R U . . .
H15B H 1.069689 0.895861 0.537438 0.063 Uiso 1 1 calc R U . . .
O1W O 1.0032(8) 1.2532(6) 0.9057(4) 0.051(2) Uani 1 1 d . . . . .
H1WA H 1.001114 1.278754 0.946441 0.077 Uiso 1 1 d R U . . .
H1WB H 1.063804 1.232574 0.904551 0.077 Uiso 1 1 d R U . . .
O2W O 0.5870(16) 0.7605(12) 0.4368(7) 0.117(5) Uani 1 1 d G . . . .
H2WA H 0.555305 0.698672 0.442355 0.175 Uiso 1 1 d G U . . .
H2WB H 0.608922 0.796612 0.476785 0.175 Uiso 1 1 d G U . . .
Mo12 Mo 0.61777(9) 0.70042(7) 0.90964(5) 0.0339(2) Uani 1 1 d . . . . .

loop_
_atom_site_aniso_label
_atom_site_aniso_U_11
_atom_site_aniso_U_22
_atom_site_aniso_U_33
_atom_site_aniso_U_23
_atom_site_aniso_U_13
_atom_site_aniso_U_12
Mo1 0.0234(5) 0.0409(5) 0.0266(5) 0.0050(4) -0.0082(4) 0.0174(4)
Mo7 0.0232(5) 0.0249(4) 0.0369(5) 0.0029(4) -0.0040(4) 0.0153(4)
Mo6 0.0261(5) 0.0222(4) 0.0359(5) 0.0078(4) 0.0031(4) 0.0087(4)
Mo2 0.0379(6) 0.0256(5) 0.0233(5) 0.0013(4) -0.0067(4) 0.0125(4)
Mo10 0.0357(6) 0.0264(5) 0.0260(5) -0.0007(4) -0.0070(4) 0.0154(4)
Mo9 0.0291(5) 0.0213(4) 0.0407(6) 0.0071(4) 0.0047(4) 0.0096(4)
Mo5 0.0204(5) 0.0335(5) 0.0403(6) 0.0134(4) 0.0032(4) 0.0132(4)
Mo8 0.0174(5) 0.0333(5) 0.0430(6) 0.0154(4) -0.0023(4) 0.0125(4)
Mo4 0.0264(5) 0.0252(5) 0.0409(6) 0.0033(4) -0.0063(4) 0.0167(4)
Mo3 0.0258(5) 0.0332(5) 0.0252(5) 0.0081(4) -0.0011(4) 0.0085(4)
Mo11 0.0324(5) 0.0378(5) 0.0270(5) 0.0029(4) -0.0106(4) 0.0214(4)
Cu1 0.0327(7) 0.0331(7) 0.0285(7) 0.0097(6) 0.0003(6) 0.0221(6)
P1 0.0156(12) 0.0188(12) 0.0204(13) 0.0043(10) -0.0037(10) 0.0081(10)
O40 0.016(3) 0.026(3) 0.024(3) 0.006(3) -0.007(3) 0.012(3)
O12 0.030(4) 0.024(3) 0.029(4) 0.000(3) -0.005(3) 0.014(3)
O18 0.024(4) 0.031(4) 0.030(4) 0.011(3) -0.003(3) 0.007(3)
O34 0.023(4) 0.018(3) 0.030(4) 0.005(3) -0.002(3) 0.015(3)
O28 0.022(4) 0.026(3) 0.029(4) 0.001(3) -0.006(3) 0.008(3)
O13 0.032(4) 0.020(3) 0.030(4) 0.002(3) -0.001(3) 0.015(3)
O35 0.015(3) 0.027(3) 0.024(4) 0.004(3) -0.004(3) 0.009(3)
O15 0.021(4) 0.019(3) 0.041(4) 0.011(3) 0.000(3) 0.013(3)
O33 0.028(4) 0.038(4) 0.028(4) 0.010(3) -0.003(3) 0.013(3)
O37 0.025(4) 0.028(4) 0.032(4) 0.008(3) -0.006(3) 0.013(3)
O6 0.026(4) 0.029(4) 0.026(4) 0.004(3) 0.002(3) 0.012(3)
O8 0.025(4) 0.028(4) 0.034(4) 0.011(3) -0.006(3) 0.011(3)
O16 0.020(4) 0.029(4) 0.028(4) 0.001(3) 0.001(3) 0.006(3)
O2 0.022(4) 0.027(3) 0.025(4) 0.005(3) -0.007(3) 0.005(3)
O3 0.020(4) 0.032(4) 0.031(4) 0.005(3) -0.004(3) 0.011(3)
O38 0.023(4) 0.027(3) 0.028(4) 0.003(3) -0.009(3) 0.009(3)
O10 0.020(4) 0.029(4) 0.040(4) 0.005(3) -0.007(3) 0.011(3)
O24 0.027(4) 0.022(3) 0.039(4) 0.012(3) -0.001(3) 0.013(3)
O4 0.020(4) 0.031(4) 0.039(4) 0.011(3) -0.005(3) 0.018(3)
O27 0.028(4) 0.033(4) 0.026(4) 0.002(3) -0.010(3) 0.011(3)
O39 0.016(3) 0.022(3) 0.026(4) 0.006(3) -0.004(3) 0.007(3)
O25 0.023(4) 0.037(4) 0.024(4) 0.004(3) 0.003(3) 0.015(3)
O20 0.021(4) 0.033(4) 0.033(4) 0.002(3) -0.002(3) 0.016(3)
O23 0.026(4) 0.026(3) 0.034(4) 0.006(3) 0.001(3) 0.011(3)
O5 0.020(4) 0.028(4) 0.027(4) 0.008(3) -0.006(3) 0.005(3)
O31 0.038(4) 0.037(4) 0.027(4) 0.009(3) -0.007(3) 0.017(4)
O29 0.034(4) 0.020(3) 0.057(5) 0.009(3) 0.001(4) 0.010(3)
O22 0.029(4) 0.031(4) 0.032(4) 0.006(3) 0.009(3) 0.013(3)
O9 0.028(4) 0.030(4) 0.025(4) 0.006(3) -0.007(3) 0.016(3)
O14 0.035(4) 0.032(4) 0.049(5) 0.009(3) -0.004(4) 0.021(4)
O19 0.020(4) 0.051(5) 0.060(5) 0.019(4) 0.011(4) 0.020(4)
O36 0.050(5) 0.033(4) 0.030(4) -0.005(3) -0.004(4) 0.016(4)
O17 0.028(4) 0.037(4) 0.041(4) 0.007(3) 0.001(4) 0.017(3)
O7 0.035(5) 0.048(4) 0.029(4) 0.010(3) 0.005(4) 0.011(4)
O21 0.032(4) 0.032(4) 0.061(5) 0.004(4) -0.007(4) 0.020(4)
O26 0.049(5) 0.031(4) 0.039(5) -0.007(3) -0.015(4) 0.014(4)
N14 0.041(6) 0.035(5) 0.028(5) 0.008(4) -0.001(4) 0.020(4)
O32 0.039(5) 0.061(5) 0.030(4) 0.012(4) -0.003(4) 0.004(4)
N7 0.039(5) 0.034(5) 0.026(5) 0.010(4) 0.007(4) 0.024(4)
O30 0.039(5) 0.041(4) 0.033(4) 0.007(3) -0.015(4) 0.023(4)
N6 0.019(5) 0.042(5) 0.031(5) 0.019(4) -0.002(4) 0.017(4)
O1 0.031(4) 0.058(5) 0.032(4) 0.009(4) -0.017(3) 0.021(4)
N10 0.040(6) 0.036(5) 0.037(5) 0.008(4) -0.005(5) 0.024(5)
N13 0.030(5) 0.032(5) 0.026(5) 0.009(4) 0.004(4) 0.019(4)
O11 0.025(4) 0.054(5) 0.051(5) 0.013(4) 0.000(4) 0.023(4)
N15 0.028(5) 0.034(5) 0.026(5) 0.007(4) -0.011(4) 0.014(4)
N4 0.027(5) 0.038(5) 0.033(5) 0.011(4) -0.002(4) 0.023(4)
N9 0.038(6) 0.046(6) 0.038(6) 0.002(5) -0.001(5) 0.018(5)
N11 0.044(6) 0.053(6) 0.041(6) 0.007(5) -0.008(5) 0.022(5)
N2 0.032(5) 0.038(5) 0.030(5) 0.006(4) 0.002(4) 0.021(4)
N1 0.050(7) 0.039(5) 0.049(7) 0.003(5) 0.021(6) 0.016(5)
C11 0.038(7) 0.035(6) 0.029(6) 0.002(5) -0.010(5) 0.022(5)
N12 0.055(7) 0.056(6) 0.051(7) 0.017(5) 0.012(6) 0.029(6)
C10 0.024(5) 0.027(5) 0.025(5) 0.007(4) -0.001(4) 0.012(4)
C8 0.032(6) 0.043(6) 0.039(6) 0.018(5) 0.006(5) 0.026(5)
C27 0.039(7) 0.036(6) 0.034(6) 0.006(5) -0.013(5) 0.017(5)
N3 0.057(7) 0.052(6) 0.029(5) 0.001(5) 0.000(5) 0.024(5)
C18 0.043(7) 0.036(6) 0.043(7) 0.010(5) 0.001(6) 0.023(6)
N8 0.053(7) 0.066(7) 0.038(6) -0.005(5) -0.006(5) 0.043(6)
C25 0.030(6) 0.035(6) 0.029(6) 0.005(5) 0.003(5) 0.016(5)
C12 0.034(6) 0.044(6) 0.031(6) 0.008(5) 0.000(5) 0.025(5)
N5 0.044(6) 0.073(7) 0.057(7) 0.041(6) 0.013(5) 0.045(6)
C28 0.014(5) 0.033(5) 0.031(6) 0.002(5) -0.010(4) 0.012(5)
C19 0.051(8) 0.041(7) 0.042(7) 0.014(6) 0.007(6) 0.025(6)
C24 0.033(7) 0.057(8) 0.035(7) 0.001(6) -0.004(6) 0.018(6)
C9 0.024(6) 0.030(5) 0.032(6) 0.015(5) 0.006(5) 0.011(5)
C26 0.031(6) 0.046(6) 0.022(6) 0.010(5) 0.006(5) 0.012(5)
C3 0.061(9) 0.026(6) 0.042(7) 0.005(5) 0.012(6) 0.024(6)
C16 0.028(6) 0.036(6) 0.034(6) -0.001(5) -0.011(5) 0.009(5)
C13 0.044(7) 0.049(7) 0.041(7) 0.018(6) 0.006(6) 0.029(6)
C21 0.041(7) 0.035(6) 0.033(6) 0.008(5) -0.006(5) 0.022(5)
C6 0.044(7) 0.041(6) 0.046(7) 0.014(6) 0.021(6) 0.023(6)
C29 0.025(6) 0.039(6) 0.053(7) 0.023(6) -0.016(5) 0.006(5)
C23 0.032(7) 0.046(7) 0.065(9) 0.016(6) 0.006(6) 0.030(6)
C22 0.047(8) 0.044(7) 0.049(8) 0.008(6) -0.010(6) 0.026(6)
C14 0.049(8) 0.052(7) 0.048(8) 0.010(6) 0.008(6) 0.033(6)
C20 0.045(8) 0.033(6) 0.063(9) 0.009(6) -0.006(7) 0.015(6)
C5 0.059(9) 0.044(7) 0.043(8) 0.004(6) 0.011(7) 0.013(7)
C1 0.052(9) 0.079(9) 0.041(8) -0.001(7) -0.010(7) 0.042(8)
C7 0.043(8) 0.071(8) 0.058(8) 0.038(7) 0.019(7) 0.043(7)
C30 0.041(7) 0.046(7) 0.056(8) 0.029(6) -0.016(6) 0.009(6)
C2 0.085(11) 0.075(9) 0.035(7) 0.018(7) 0.014(7) 0.061(9)
C17 0.056(9) 0.045(7) 0.056(8) 0.018(6) 0.015(7) 0.012(7)
C4 0.079(11) 0.029(6) 0.080(10) 0.009(7) 0.027(9) 0.019(7)
C15 0.030(7) 0.057(8) 0.054(8) -0.019(7) 0.007(6) 0.008(6)
O1W 0.060(6) 0.073(6) 0.040(5) 0.013(4) 0.008(4) 0.048(5)
O2W 0.107(12) 0.137(11) 0.096(10) 0.029(9) -0.007(9) 0.034(11)
Mo12 0.0326(6) 0.0381(5) 0.0239(5) 0.0065(4) -0.0024(4) 0.0057(4)

loop_
_atom_type_symbol
_atom_type_description
_atom_type_scat_dispersion_real
_atom_type_scat_dispersion_imag
_atom_type_scat_source
C C 0.0033 0.0016 'International Tables Vol C Tables 4.2.6.8 and 6.1.1.4'
H H 0.0000 0.0000 'International Tables Vol C Tables 4.2.6.8 and 6.1.1.4'
Cu Cu 0.3201 1.2651 'International Tables Vol C Tables 4.2.6.8 and 6.1.1.4'
Mo Mo -1.6832 0.6857 'International Tables Vol C Tables 4.2.6.8 and 6.1.1.4'
N N 0.0061 0.0033 'International Tables Vol C Tables 4.2.6.8 and 6.1.1.4'
O O 0.0106 0.0060 'International Tables Vol C Tables 4.2.6.8 and 6.1.1.4'
P P 0.1023 0.0942 'International Tables Vol C Tables 4.2.6.8 and 6.1.1.4'

loop_
_geom_angle_atom_site_label_1
_geom_angle_atom_site_label_2
_geom_angle_atom_site_label_3
_geom_angle
_geom_angle_site_symmetry_1
_geom_angle_site_symmetry_3
_geom_angle_publ_flag
O2 Mo1 O3 84.5(3) . . ?
O2 Mo1 O39 81.0(2) . . ?
O3 Mo1 O39 72.8(2) . . ?
O4 Mo1 O2 154.9(3) . . ?
O4 Mo1 O3 87.7(3) . . ?
O4 Mo1 O39 73.9(2) . . ?
O5 Mo1 O2 85.2(3) . . ?
O5 Mo1 O3 156.9(3) . . ?
O5 Mo1 O4 92.9(3) . . ?
O5 Mo1 O39 85.2(2) . . ?
O1 Mo1 O2 102.2(3) . . ?
O1 Mo1 O3 99.8(3) . . ?
O1 Mo1 O4 102.6(3) . . ?
O1 Mo1 O39 171.7(3) . . ?
O1 Mo1 O5 102.6(3) . . ?
O12 Mo7 O34 86.1(3) . . ?
O12 Mo7 O13 93.5(3) . . ?
O12 Mo7 O15 156.3(3) . . ?
O12 Mo7 O37 86.9(3) . . ?
O13 Mo7 O34 73.3(2) . . ?
O13 Mo7 O15 85.6(3) . . ?
O13 Mo7 O37 155.0(3) . . ?
O15 Mo7 O34 70.9(2) . . ?
O37 Mo7 O34 81.8(2) . . ?
O37 Mo7 O15 84.2(3) . . ?
O14 Mo7 O12 103.9(3) . . ?
O14 Mo7 O34 169.4(3) . . ?
O14 Mo7 O13 102.2(3) . . ?
O14 Mo7 O15 99.4(3) . . ?
O14 Mo7 O37 101.9(3) . . ?
O18 Mo6 O34 82.6(2) . . ?
O18 Mo6 O16 83.5(3) . . ?
O15 Mo6 O18 155.9(3) . . ?
O15 Mo6 O34 73.4(2) . . ?
O15 Mo6 O16 86.6(3) . . ?
O33 Mo6 O18 85.2(3) . . ?
O33 Mo6 O34 86.4(3) . . ?
O33 Mo6 O15 95.6(3) . . ?
O33 Mo6 O16 156.4(3) . . ?
O16 Mo6 O34 71.7(2) . . ?
O17 Mo6 O18 102.5(3) . . ?
O17 Mo6 O34 167.0(3) . . ?
O17 Mo6 O15 100.5(3) . . ?
O17 Mo6 O33 105.8(3) . . ?
O17 Mo6 O16 96.8(3) . . ?
O13 Mo2 O34 72.6(2) . . ?
O6 Mo2 O34 82.2(2) . . ?
O6 Mo2 O13 84.6(3) . . ?
O16 Mo2 O34 74.1(2) . . ?
O16 Mo2 O13 87.2(3) . . ?
O16 Mo2 O6 156.3(3) . . ?
O16 Mo2 O2 93.9(3) . . ?
O2 Mo2 O34 84.4(2) . . ?
O2 Mo2 O13 155.8(3) . . ?
O2 Mo2 O6 84.9(3) . . ?
O36 Mo2 O34 171.7(3) . . ?
O36 Mo2 O13 100.2(3) . . ?
O36 Mo2 O6 101.4(3) . . ?
O36 Mo2 O16 102.0(3) . . ?
O36 Mo2 O2 103.3(3) . . ?
O28 Mo10 O40 84.4(2) . . ?
O28 Mo10 O27 93.4(3) . . ?
O28 Mo10 O25 155.7(3) . . ?
O28 Mo10 O23 86.3(3) . . ?
O27 Mo10 O40 73.5(2) . . ?
O27 Mo10 O25 86.2(3) . . ?
O27 Mo10 O23 156.3(3) . . ?
O25 Mo10 O40 72.2(2) . . ?
O23 Mo10 O40 83.0(2) . . ?
O23 Mo10 O25 84.5(3) . . ?
O26 Mo10 O40 170.4(3) . . ?
O26 Mo10 O28 103.6(3) . . ?
O26 Mo10 O27 100.5(3) . . ?
O26 Mo10 O25 100.4(3) . . ?
O26 Mo10 O23 102.6(3) . . ?
O28 Mo9 O35 82.2(2) . . ?
O28 Mo9 O10 84.0(3) . . ?
O8 Mo9 O28 155.9(3) . . ?
O8 Mo9 O35 73.8(2) . . ?
O8 Mo9 O10 86.4(3) . . ?
O10 Mo9 O35 71.8(2) . . ?
O24 Mo9 O28 85.8(3) . . ?
O24 Mo9 O35 85.7(2) . . ?
O24 Mo9 O8 94.4(3) . . ?
O24 Mo9 O10 156.4(3) . . ?
O29 Mo9 O28 101.6(3) . . ?
O29 Mo9 O35 168.4(3) . . ?
O29 Mo9 O8 101.5(3) . . ?
O29 Mo9 O10 97.5(3) . . ?
O29 Mo9 O24 105.4(3) . . ?
O18 Mo5 O3 94.1(3) . . ?
O18 Mo5 O39 85.5(2) . . ?
O18 Mo5 O20 155.0(3) . . ?
O18 Mo5 O22 85.9(3) . . ?
O3 Mo5 O39 73.1(2) . . ?
O3 Mo5 O20 86.5(3) . . ?
O3 Mo5 O22 155.2(3) . . ?
O20 Mo5 O39 70.7(2) . . ?
O22 Mo5 O39 82.2(2) . . ?
O22 Mo5 O20 83.3(3) . . ?
O19 Mo5 O18 103.2(3) . . ?
O19 Mo5 O3 101.6(3) . . ?
O19 Mo5 O39 170.3(3) . . ?
O19 Mo5 O20 101.1(3) . . ?
O19 Mo5 O22 102.5(3) . . ?
O12 Mo8 O35 82.4(2) . . ?
O12 Mo8 O9 84.3(3) . . ?
O38 Mo8 O12 85.4(3) . . ?
O38 Mo8 O35 84.9(3) . . ?
O38 Mo8 O10 93.5(3) . . ?
O38 Mo8 O9 155.5(3) . . ?
O10 Mo8 O12 155.4(3) . . ?
O10 Mo8 O35 73.0(2) . . ?
O10 Mo8 O9 86.8(3) . . ?
O9 Mo8 O35 71.8(2) . . ?
O11 Mo8 O12 102.6(3) . . ?
O11 Mo8 O35 170.2(3) . . ?
O11 Mo8 O38 103.7(3) . . ?
O11 Mo8 O10 101.5(3) . . ?
O11 Mo8 O9 100.2(3) . . ?
O24 Mo4 O39 82.3(2) . . ?
O4 Mo4 O24 84.2(3) . . ?
O4 Mo4 O39 72.7(2) . . ?
O20 Mo4 O24 156.2(3) . . ?
O20 Mo4 O4 88.5(3) . . ?
O20 Mo4 O39 73.9(2) . . ?
O20 Mo4 O23 94.1(3) . . ?
O23 Mo4 O24 84.1(3) . . ?
O23 Mo4 O4 156.5(3) . . ?
O23 Mo4 O39 85.6(2) . . ?
O21 Mo4 O24 101.4(3) . . ?
O21 Mo4 O4 99.3(3) . . ?
O21 Mo4 O39 171.0(3) . . ?
O21 Mo4 O20 102.1(3) . . ?
O21 Mo4 O23 102.9(3) . . ?
O6 Mo3 O35 84.0(2) . . ?
O6 Mo3 O8 156.3(3) . . ?
O6 Mo3 O5 86.0(3) . . ?
O6 Mo3 O9 92.7(3) . . ?
O8 Mo3 O35 73.0(2) . . ?
O5 Mo3 O35 82.8(2) . . ?
O5 Mo3 O8 85.2(3) . . ?
O9 Mo3 O35 74.5(2) . . ?
O9 Mo3 O8 87.0(3) . . ?
O9 Mo3 O5 157.2(3) . . ?
O7 Mo3 O35 172.2(3) . . ?
O7 Mo3 O6 102.9(3) . . ?
O7 Mo3 O8 100.4(3) . . ?
O7 Mo3 O5 101.1(3) . . ?
O7 Mo3 O9 101.3(3) . . ?
O37 Mo11 O40 84.6(2) . . ?
O37 Mo11 O38 84.1(3) . . ?
O37 Mo11 O27 156.3(3) . . ?
O37 Mo11 O31 93.2(3) . . ?
O38 Mo11 O40 82.1(2) . . ?
O27 Mo11 O40 72.7(2) . . ?
O27 Mo11 O38 85.8(3) . . ?
O31 Mo11 O40 74.3(3) . . ?
O31 Mo11 O38 156.4(3) . . ?
O31 Mo11 O27 87.6(3) . . ?
O30 Mo11 O40 172.3(3) . . ?
O30 Mo11 O37 102.6(3) . . ?
O30 Mo11 O38 101.2(3) . . ?
O30 Mo11 O27 100.4(3) . . ?
O30 Mo11 O31 102.2(3) . . ?
N13 Cu1 N7 92.0(3) . . ?
N4 Cu1 N7 88.1(3) . . ?
N4 Cu1 N13 166.7(4) . . ?
N2 Cu1 N7 170.3(4) . . ?
N2 Cu1 N13 90.1(3) . . ?
N2 Cu1 N4 92.1(3) . . ?
O40 P1 O34 108.9(4) . . ?
O35 P1 O40 109.5(4) . . ?
O35 P1 O34 109.2(4) . . ?
O35 P1 O39 109.6(4) . . ?
O39 P1 O40 110.1(4) . . ?
O39 P1 O34 109.5(4) . . ?
Mo10 O40 Mo12 88.2(2) . . ?
Mo11 O40 Mo10 89.2(2) . . ?
Mo11 O40 Mo12 89.1(2) . . ?
P1 O40 Mo10 125.5(3) . . ?
P1 O40 Mo11 127.3(3) . . ?
P1 O40 Mo12 125.4(3) . . ?
Mo7 O12 Mo8 150.2(4) . . ?
Mo5 O18 Mo6 150.2(4) . . ?
Mo6 O34 Mo7 89.18(19) . . ?
Mo2 O34 Mo7 89.4(2) . . ?
Mo2 O34 Mo6 89.4(2) . . ?
P1 O34 Mo7 125.2(4) . . ?
P1 O34 Mo6 126.4(4) . . ?
P1 O34 Mo2 125.7(3) . . ?
Mo10 O28 Mo9 151.0(4) . . ?
Mo7 O13 Mo2 124.7(3) . . ?
Mo9 O35 Mo8 88.6(2) . . ?
Mo3 O35 Mo9 88.9(2) . . ?
Mo3 O35 Mo8 89.3(2) . . ?
P1 O35 Mo9 125.2(3) . . ?
P1 O35 Mo8 126.1(3) . . ?
P1 O35 Mo3 126.7(3) . . ?
Mo6 O15 Mo7 126.5(3) . . ?
Mo6 O33 Mo12 151.8(4) . . ?
Mo11 O37 Mo7 151.9(4) . . ?
Mo3 O6 Mo2 151.7(4) . . ?
Mo9 O8 Mo3 124.3(3) . . ?
Mo2 O16 Mo6 124.7(3) . . ?
Mo2 O2 Mo1 153.0(4) . . ?
Mo5 O3 Mo1 125.4(3) . . ?
Mo8 O38 Mo11 152.4(4) . . ?
Mo8 O10 Mo9 126.5(3) . . ?
Mo9 O24 Mo4 151.1(4) . . ?
Mo1 O4 Mo4 124.2(3) . . ?
Mo10 O27 Mo11 124.6(3) . . ?
Mo1 O39 Mo5 88.7(2) . . ?
Mo1 O39 Mo4 89.0(2) . . ?
Mo4 O39 Mo5 88.8(2) . . ?
P1 O39 Mo1 126.3(4) . . ?
P1 O39 Mo5 125.7(3) . . ?
P1 O39 Mo4 126.3(3) . . ?
Mo12 O25 Mo10 126.0(3) . . ?
Mo4 O20 Mo5 126.4(3) . . ?
Mo4 O23 Mo10 152.0(4) . . ?
Mo1 O5 Mo3 150.7(4) . . ?
Mo11 O31 Mo12 124.7(4) . . ?
Mo12 O22 Mo5 152.1(4) . . ?
Mo3 O9 Mo8 124.4(4) . . ?
C26 N14 N13 106.7(8) . . ?
N8 N7 Cu1 123.6(7) . . ?
C13 N7 Cu1 127.9(8) . . ?
C13 N7 N8 107.9(9) . . ?
C8 N6 C9 125.9(9) . . ?
C7 N6 C8 104.3(9) . . ?
C7 N6 C9 129.8(9) . . ?
C24 N10 C22 126.7(10) . . ?
C23 N10 C24 106.1(10) . . ?
C23 N10 C22 127.2(11) . . ?
N14 N13 Cu1 119.3(6) . . ?
C25 N13 Cu1 133.0(7) . . ?
C25 N13 N14 107.0(8) . . ?
C25 N15 C27 126.5(9) . . ?
C26 N15 C27 128.2(9) . . ?
C26 N15 C25 105.1(8) . . ?
C8 N4 Cu1 130.1(7) . . ?
C8 N4 N5 108.5(8) . . ?
N5 N4 Cu1 120.8(7) . . ?
C13 N9 C14 103.8(10) . . ?
C13 N9 C15 125.3(11) . . ?
C14 N9 C15 130.5(10) . . ?
N12 N11 H11 124.1 . . ?
C23 N11 H11 124.1 . . ?
C23 N11 N12 111.8(10) . . ?
N3 N2 Cu1 116.1(6) . . ?
C6 N2 Cu1 134.8(9) . . ?
C6 N2 N3 108.8(9) . . ?
C6 N1 C5 104.3(10) . . ?
C6 N1 C4 126.7(12) . . ?
C5 N1 C4 128.6(11) . . ?
C10 C11 H11A 120.0 . . ?
C10 C11 C12 120.0(10) . 2_786 ?
C12 C11 H11A 120.0 2_786 . ?
C24 N12 N11 102.9(10) . . ?
C11 C10 C12 119.7(10) . . ?
C11 C10 C9 120.4(9) . . ?
C12 C10 C9 119.8(9) . . ?
N6 C8 H8 125.1 . . ?
N4 C8 N6 109.8(9) . . ?
N4 C8 H8 125.1 . . ?
N15 C27 H27A 108.3 . . ?
N15 C27 H27B 108.3 . . ?
N15 C27 C28 115.8(8) . . ?
H27A C27 H27B 107.4 . . ?
C28 C27 H27A 108.3 . . ?
C28 C27 H27B 108.3 . . ?
C5 N3 N2 104.3(10) . . ?
C19 C18 H18 119.5 . . ?
C19 C18 C16 120.9(10) . . ?
C16 C18 H18 119.5 . . ?
C14 N8 N7 106.1(10) . . ?
N13 C25 N15 110.5(9) . . ?
N13 C25 H25 124.7 . . ?
N15 C25 H25 124.7 . . ?
C11 C12 H12 119.9 2_786 . ?
C10 C12 C11 120.3(10) . 2_786 ?
C10 C12 H12 119.9 . . ?
C7 N5 N4 103.7(9) . . ?
C29 C28 C27 118.0(9) . . ?
C29 C28 C30 118.3(9) . . ?
C30 C28 C27 123.6(10) . . ?
C18 C19 H19 120.2 . . ?
C18 C19 C21 119.6(11) . . ?
C21 C19 H19 120.2 . . ?
N10 C24 H24 123.5 . . ?
N12 C24 N10 113.1(11) . . ?
N12 C24 H24 123.5 . . ?
N6 C9 C10 110.8(8) . . ?
N6 C9 H9A 109.5 . . ?
N6 C9 H9B 109.5 . . ?
C10 C9 H9A 109.5 . . ?
C10 C9 H9B 109.5 . . ?
H9A C9 H9B 108.1 . . ?
N14 C26 N15 110.7(9) . . ?
N14 C26 H26 124.6 . . ?
N15 C26 H26 124.6 . . ?
C1 C3 C2 119.9(12) . . ?
C1 C3 C4 121.5(13) . . ?
C2 C3 C4 118.6(12) . . ?
C18 C16 C15 120.9(10) . . ?
C17 C16 C18 119.2(11) . . ?
C17 C16 C15 119.2(11) . . ?
N7 C13 N9 111.1(10) . . ?
N7 C13 H13 124.5 . . ?
N9 C13 H13 124.5 . . ?
C19 C21 C22 120.1(11) . . ?
C20 C21 C19 119.6(11) . . ?
C20 C21 C22 120.3(10) . . ?
N2 C6 N1 109.9(11) . . ?
N2 C6 H6 125.1 . . ?
N1 C6 H6 125.1 . . ?
C28 C29 H29 119.4 . . ?
C28 C29 C30 121.3(10) . 2_877 ?
C30 C29 H29 119.4 2_877 . ?
N10 C23 H23 126.9 . . ?
N11 C23 N10 106.2(11) . . ?
N11 C23 H23 126.9 . . ?
N10 C22 C21 113.4(9) . . ?
N10 C22 H22A 108.9 . . ?
N10 C22 H22B 108.9 . . ?
C21 C22 H22A 108.9 . . ?
C21 C22 H22B 108.9 . . ?
H22A C22 H22B 107.7 . . ?
N9 C14 H14 124.5 . . ?
N8 C14 N9 111.0(10) . . ?
N8 C14 H14 124.5 . . ?
C21 C20 H20 120.1 . . ?
C21 C20 C17 119.9(11) . . ?
C17 C20 H20 120.1 . . ?
N1 C5 H5 123.6 . . ?
N3 C5 N1 112.8(11) . . ?
N3 C5 H5 123.6 . . ?
C3 C1 H1 120.0 . . ?
C3 C1 C2 120.1(12) . 2_787 ?
C2 C1 H1 120.0 2_787 . ?
N6 C7 H7 123.1 . . ?
N5 C7 N6 113.7(10) . . ?
N5 C7 H7 123.1 . . ?
C28 C30 C29 120.4(10) . 2_877 ?
C28 C30 H30 119.8 . . ?
C29 C30 H30 119.8 2_877 . ?
C3 C2 C1 120.1(12) . 2_787 ?
C3 C2 H2 120.0 . . ?
C1 C2 H2 120.0 2_787 . ?
C16 C17 C20 120.6(12) . . ?
C16 C17 H17 119.7 . . ?
C20 C17 H17 119.7 . . ?
N1 C4 C3 109.1(9) . . ?
N1 C4 H4A 109.9 . . ?
N1 C4 H4B 109.9 . . ?
C3 C4 H4A 109.9 . . ?
C3 C4 H4B 109.9 . . ?
H4A C4 H4B 108.3 . . ?
N9 C15 C16 115.7(10) . . ?
N9 C15 H15A 108.4 . . ?
N9 C15 H15B 108.4 . . ?
C16 C15 H15A 108.4 . . ?
C16 C15 H15B 108.4 . . ?
H15A C15 H15B 107.4 . . ?
H1WA O1W H1WB 109.4 . . ?
H2WA O2W H2WB 104.4 . . ?
O33 Mo12 O40 82.3(2) . . ?
O25 Mo12 O40 73.6(2) . . ?
O25 Mo12 O33 155.9(3) . . ?
O25 Mo12 O31 87.7(3) . . ?
O25 Mo12 O22 95.1(3) . . ?
O31 Mo12 O40 71.7(2) . . ?
O31 Mo12 O33 83.8(3) . . ?
O22 Mo12 O40 86.0(2) . . ?
O22 Mo12 O33 84.0(3) . . ?
O22 Mo12 O31 155.8(3) . . ?
O32 Mo12 O40 171.7(3) . . ?
O32 Mo12 O33 100.8(3) . . ?
O32 Mo12 O25 103.0(3) . . ?
O32 Mo12 O31 100.9(4) . . ?
O32 Mo12 O22 101.9(4) . . ?

loop_
_geom_bond_atom_site_label_1
_geom_bond_atom_site_label_2
_geom_bond_distance
_geom_bond_site_symmetry_2
_geom_bond_publ_flag
Mo1 O2 1.946(6) . ?
Mo1 O3 1.957(7) . ?
Mo1 O4 1.878(6) . ?
Mo1 O39 2.411(6) . ?
Mo1 O5 1.871(7) . ?
Mo1 O1 1.658(7) . ?
Mo7 O12 1.847(7) . ?
Mo7 O34 2.439(6) . ?
Mo7 O13 1.864(7) . ?
Mo7 O15 1.977(6) . ?
Mo7 O37 1.926(7) . ?
Mo7 O14 1.665(7) . ?
Mo6 O18 1.966(7) . ?
Mo6 O34 2.421(6) . ?
Mo6 O15 1.844(6) . ?
Mo6 O33 1.819(7) . ?
Mo6 O16 1.970(7) . ?
Mo6 O17 1.673(7) . ?
Mo2 O34 2.396(6) . ?
Mo2 O13 1.974(7) . ?
Mo2 O6 1.960(6) . ?
Mo2 O16 1.854(7) . ?
Mo2 O2 1.855(7) . ?
Mo2 O36 1.661(7) . ?
Mo10 O40 2.426(6) . ?
Mo10 O28 1.857(7) . ?
Mo10 O27 1.872(7) . ?
Mo10 O25 1.971(7) . ?
Mo10 O23 1.938(7) . ?
Mo10 O26 1.661(7) . ?
Mo9 O28 1.939(7) . ?
Mo9 O35 2.435(6) . ?
Mo9 O8 1.861(7) . ?
Mo9 O10 1.954(7) . ?
Mo9 O24 1.825(7) . ?
Mo9 O29 1.675(6) . ?
Mo5 O18 1.858(7) . ?
Mo5 O3 1.869(7) . ?
Mo5 O39 2.453(6) . ?
Mo5 O20 1.979(6) . ?
Mo5 O22 1.945(7) . ?
Mo5 O19 1.651(7) . ?
Mo8 O12 1.948(6) . ?
Mo8 O35 2.442(6) . ?
Mo8 O38 1.845(7) . ?
Mo8 O10 1.861(6) . ?
Mo8 O9 1.977(6) . ?
Mo8 O11 1.673(7) . ?
Mo4 O24 2.008(7) . ?
Mo4 O4 1.948(7) . ?
Mo4 O39 2.414(6) . ?
Mo4 O20 1.836(7) . ?
Mo4 O23 1.849(7) . ?
Mo4 O21 1.670(7) . ?
Mo3 O35 2.400(6) . ?
Mo3 O6 1.844(6) . ?
Mo3 O8 1.967(6) . ?
Mo3 O5 1.942(7) . ?
Mo3 O9 1.869(7) . ?
Mo3 O7 1.691(7) . ?
Mo11 O40 2.401(6) . ?
Mo11 O37 1.867(6) . ?
Mo11 O38 1.972(7) . ?
Mo11 O27 1.955(7) . ?
Mo11 O31 1.875(7) . ?
Mo11 O30 1.671(7) . ?
Cu1 N7 2.013(8) . ?
Cu1 N13 1.989(8) . ?
Cu1 N4 1.985(8) . ?
Cu1 N2 1.982(8) . ?
P1 O40 1.524(6) . ?
P1 O34 1.530(6) . ?
P1 O35 1.520(7) . ?
P1 O39 1.522(6) . ?
O40 Mo12 2.450(6) . ?
O33 Mo12 1.998(7) . ?
O25 Mo12 1.836(6) . ?
O31 Mo12 1.967(7) . ?
O22 Mo12 1.855(7) . ?
N14 N13 1.377(11) . ?
N14 C26 1.302(13) . ?
O32 Mo12 1.660(7) . ?
N7 N8 1.362(12) . ?
N7 C13 1.304(14) . ?
N6 C8 1.339(12) . ?
N6 C9 1.475(11) . ?
N6 C7 1.321(13) . ?
N10 C24 1.344(14) . ?
N10 C23 1.322(14) . ?
N10 C22 1.469(14) . ?
N13 C25 1.289(12) . ?
N15 C27 1.473(12) . ?
N15 C25 1.349(13) . ?
N15 C26 1.329(13) . ?
N4 C8 1.306(13) . ?
N4 N5 1.378(12) . ?
N9 C13 1.332(14) . ?
N9 C14 1.368(15) . ?
N9 C15 1.460(14) . ?
N11 H11 0.8600 . ?
N11 N12 1.361(14) . ?
N11 C23 1.309(14) . ?
N2 N3 1.391(13) . ?
N2 C6 1.308(13) . ?
N1 C6 1.334(15) . ?
N1 C5 1.364(16) . ?
N1 C4 1.475(15) . ?
C11 H11A 0.9300 . ?
C11 C10 1.368(13) . ?
C11 C12 1.424(14) 2_786 ?
N12 C24 1.271(15) . ?
C10 C12 1.375(14) . ?
C10 C9 1.505(13) . ?
C8 H8 0.9300 . ?
C27 H27A 0.9700 . ?
C27 H27B 0.9700 . ?
C27 C28 1.486(13) . ?
N3 C5 1.290(14) . ?
C18 H18 0.9300 . ?
C18 C19 1.367(15) . ?
C18 C16 1.373(15) . ?
N8 C14 1.305(14) . ?
C25 H25 0.9300 . ?
C12 H12 0.9300 . ?
N5 C7 1.303(13) . ?
C28 C29 1.361(14) . ?
C28 C30 1.366(15) . ?
C19 H19 0.9300 . ?
C19 C21 1.382(14) . ?
C24 H24 0.9300 . ?
C9 H9A 0.9700 . ?
C9 H9B 0.9700 . ?
C26 H26 0.9300 . ?
C3 C1 1.363(16) . ?
C3 C2 1.382(18) . ?
C3 C4 1.496(17) . ?
C16 C17 1.352(15) . ?
C16 C15 1.506(15) . ?
C13 H13 0.9300 . ?
C21 C22 1.517(15) . ?
C21 C20 1.358(16) . ?
C6 H6 0.9300 . ?
C29 H29 0.9300 . ?
C29 C30 1.388(15) 2_877 ?
C23 H23 0.9300 . ?
C22 H22A 0.9700 . ?
C22 H22B 0.9700 . ?
C14 H14 0.9300 . ?
C20 H20 0.9300 . ?
C20 C17 1.389(17) . ?
C5 H5 0.9300 . ?
C1 H1 0.9300 . ?
C1 C2 1.404(19) 2_787 ?
C7 H7 0.9300 . ?
C30 H30 0.9300 . ?
C2 H2 0.9300 . ?
C17 H17 0.9300 . ?
C4 H4A 0.9700 . ?
C4 H4B 0.9700 . ?
C15 H15A 0.9700 . ?
C15 H15B 0.9700 . ?
O1W H1WA 0.8501 . ?
O1W H1WB 0.8494 . ?
O2W H2WA 0.8497 . ?
O2W H2WB 0.8503 . ?

loop_
_geom_torsion_atom_site_label_1
_geom_torsion_atom_site_label_2
_geom_torsion_atom_site_label_3
_geom_torsion_atom_site_label_4
_geom_torsion
_geom_torsion_site_symmetry_1
_geom_torsion_site_symmetry_2
_geom_torsion_site_symmetry_3
_geom_torsion_site_symmetry_4
_geom_torsion_publ_flag
Mo10 O25 Mo12 O40 -1.5(4) . . . . ?
Mo10 O25 Mo12 O33 0.7(10) . . . . ?
Mo10 O25 Mo12 O31 70.1(4) . . . . ?
Mo10 O25 Mo12 O22 -85.8(4) . . . . ?
Mo10 O25 Mo12 O32 170.7(5) . . . . ?
Mo5 O22 Mo12 O40 51.4(8) . . . . ?
Mo5 O22 Mo12 O33 -31.3(8) . . . . ?
Mo5 O22 Mo12 O25 124.5(8) . . . . ?
Mo5 O22 Mo12 O31 28.8(13) . . . . ?
Mo5 O22 Mo12 O32 -131.1(8) . . . . ?
Cu1 N7 N8 C14 171.6(8) . . . . ?
Cu1 N7 C13 N9 -173.2(7) . . . . ?
Cu1 N13 C25 N15 -170.5(7) . . . . ?
Cu1 N4 C8 N6 -172.3(7) . . . . ?
Cu1 N4 N5 C7 173.6(8) . . . . ?
Cu1 N2 N3 C5 174.2(8) . . . . ?
Cu1 N2 C6 N1 -172.3(8) . . . . ?
O40 Mo10 O28 Mo9 57.0(7) . . . . ?
O40 Mo10 O27 Mo11 -1.9(4) . . . . ?
O40 Mo11 O37 Mo7 54.7(8) . . . . ?
O40 Mo11 O31 Mo12 -4.5(4) . . . . ?
O40 P1 O34 Mo7 -63.0(5) . . . . ?
O40 P1 O34 Mo6 56.8(5) . . . . ?
O40 P1 O34 Mo2 177.7(4) . . . . ?
O40 P1 O35 Mo9 -63.3(5) . . . . ?
O40 P1 O35 Mo8 55.3(5) . . . . ?
O40 P1 O35 Mo3 176.9(4) . . . . ?
O40 P1 O39 Mo1 176.7(3) . . . . ?
O40 P1 O39 Mo5 -63.8(5) . . . . ?
O40 P1 O39 Mo4 56.0(5) . . . . ?
O12 Mo7 O13 Mo2 -86.4(4) . . . . ?
O12 Mo8 O38 Mo11 -31.3(8) . . . . ?
O12 Mo8 O10 Mo9 0.9(10) . . . . ?
O18 Mo6 O15 Mo7 5.1(10) . . . . ?
O18 Mo6 O33 Mo12 -34.5(8) . . . . ?
O18 Mo5 O3 Mo1 -85.7(4) . . . . ?
O34 Mo7 O12 Mo8 53.8(8) . . . . ?
O34 Mo7 O13 Mo2 -1.5(3) . . . . ?
O34 Mo6 O15 Mo7 -1.1(4) . . . . ?
O34 Mo6 O33 Mo12 48.4(8) . . . . ?
O34 Mo2 O16 Mo6 -2.8(4) . . . . ?
O34 Mo2 O2 Mo1 55.4(8) . . . . ?
O34 P1 O40 Mo10 177.9(4) . . . . ?
O34 P1 O40 Mo11 56.4(5) . . . . ?
O34 P1 O40 Mo12 -64.8(5) . . . . ?
O34 P1 O35 Mo9 177.6(4) . . . . ?
O34 P1 O35 Mo8 -63.9(5) . . . . ?
O34 P1 O35 Mo3 57.8(5) . . . . ?
O34 P1 O39 Mo1 -63.6(5) . . . . ?
O34 P1 O39 Mo5 55.9(5) . . . . ?
O34 P1 O39 Mo4 175.7(4) . . . . ?
O28 Mo10 O27 Mo11 -85.0(4) . . . . ?
O28 Mo9 O8 Mo3 4.1(10) . . . . ?
O28 Mo9 O24 Mo4 -31.6(8) . . . . ?
O13 Mo7 O12 Mo8 126.7(8) . . . . ?
O13 Mo2 O16 Mo6 69.9(4) . . . . ?
O13 Mo2 O2 Mo1 37.3(13) . . . . ?
O35 Mo9 O8 Mo3 -1.3(4) . . . . ?
O35 Mo9 O24 Mo4 50.8(8) . . . . ?
O35 Mo8 O38 Mo11 51.5(8) . . . . ?
O35 Mo8 O10 Mo9 -2.1(4) . . . . ?
O35 Mo3 O6 Mo2 54.8(8) . . . . ?
O35 Mo3 O9 Mo8 -3.2(3) . . . . ?
O35 P1 O40 Mo10 58.5(5) . . . . ?
O35 P1 O40 Mo11 -62.9(5) . . . . ?
O35 P1 O40 Mo12 175.9(3) . . . . ?
O35 P1 O34 Mo7 56.5(5) . . . . ?
O35 P1 O34 Mo6 176.3(4) . . . . ?
O35 P1 O34 Mo2 -62.8(5) . . . . ?
O35 P1 O39 Mo1 56.1(5) . . . . ?
O35 P1 O39 Mo5 175.6(4) . . . . ?
O35 P1 O39 Mo4 -64.6(5) . . . . ?
O15 Mo7 O12 Mo8 39.6(13) . . . . ?
O15 Mo7 O13 Mo2 69.9(4) . . . . ?
O15 Mo6 O33 Mo12 121.3(8) . . . . ?
O33 Mo6 O15 Mo7 -85.7(4) . . . . ?
O37 Mo7 O12 Mo8 -28.2(8) . . . . ?
O37 Mo7 O13 Mo2 3.8(9) . . . . ?
O37 Mo11 O31 Mo12 -88.0(4) . . . . ?
O6 Mo2 O16 Mo6 0.1(10) . . . . ?
O6 Mo2 O2 Mo1 -27.2(8) . . . . ?
O6 Mo3 O9 Mo8 -86.2(4) . . . . ?
O8 Mo9 O24 Mo4 124.2(8) . . . . ?
O8 Mo3 O6 Mo2 40.3(13) . . . . ?
O8 Mo3 O9 Mo8 70.0(4) . . . . ?
O16 Mo6 O15 Mo7 70.8(4) . . . . ?
O16 Mo6 O33 Mo12 26.9(14) . . . . ?
O16 Mo2 O2 Mo1 129.0(8) . . . . ?
O2 Mo1 O4 Mo4 -3.3(9) . . . . ?
O2 Mo1 O5 Mo3 -28.9(7) . . . . ?
O2 Mo2 O16 Mo6 -85.9(4) . . . . ?
O3 Mo1 O4 Mo4 68.7(4) . . . . ?
O3 Mo1 O5 Mo3 34.9(12) . . . . ?
O3 Mo5 O18 Mo6 125.9(7) . . . . ?
O38 Mo8 O10 Mo9 -85.6(5) . . . . ?
O38 Mo11 O37 Mo7 -27.8(8) . . . . ?
O38 Mo11 O31 Mo12 -5.4(10) . . . . ?
O10 Mo9 O8 Mo3 70.8(4) . . . . ?
O10 Mo9 O24 Mo4 33.1(13) . . . . ?
O10 Mo8 O38 Mo11 124.1(8) . . . . ?
O24 Mo9 O8 Mo3 -85.6(4) . . . . ?
O24 Mo4 O20 Mo5 -3.0(10) . . . . ?
O24 Mo4 O23 Mo10 -31.9(8) . . . . ?
O4 Mo1 O5 Mo3 126.0(8) . . . . ?
O4 Mo4 O20 Mo5 69.0(4) . . . . ?
O4 Mo4 O23 Mo10 28.6(13) . . . . ?
O27 Mo10 O28 Mo9 130.0(7) . . . . ?
O27 Mo11 O37 Mo7 37.4(13) . . . . ?
O27 Mo11 O31 Mo12 68.3(4) . . . . ?
O39 Mo1 O4 Mo4 -4.1(3) . . . . ?
O39 Mo1 O5 Mo3 52.5(7) . . . . ?
O39 Mo5 O18 Mo6 53.2(7) . . . . ?
O39 Mo5 O3 Mo1 -1.7(3) . . . . ?
O39 Mo4 O20 Mo5 -3.4(4) . . . . ?
O39 Mo4 O23 Mo10 50.8(8) . . . . ?
O39 P1 O40 Mo10 -62.1(5) . . . . ?
O39 P1 O40 Mo11 176.4(4) . . . . ?
O39 P1 O40 Mo12 55.2(5) . . . . ?
O39 P1 O34 Mo7 176.5(4) . . . . ?
O39 P1 O34 Mo6 -63.7(5) . . . . ?
O39 P1 O34 Mo2 57.2(5) . . . . ?
O39 P1 O35 Mo9 57.7(5) . . . . ?
O39 P1 O35 Mo8 176.2(4) . . . . ?
O39 P1 O35 Mo3 -62.1(5) . . . . ?
O25 Mo10 O28 Mo9 41.7(12) . . . . ?
O25 Mo10 O27 Mo11 70.6(4) . . . . ?
O20 Mo5 O18 Mo6 35.2(12) . . . . ?
O20 Mo5 O3 Mo1 69.2(4) . . . . ?
O20 Mo4 O23 Mo10 124.3(8) . . . . ?
O23 Mo10 O28 Mo9 -26.2(7) . . . . ?
O23 Mo10 O27 Mo11 3.5(10) . . . . ?
O23 Mo4 O20 Mo5 -87.6(4) . . . . ?
O5 Mo1 O4 Mo4 -88.2(4) . . . . ?
O5 Mo3 O6 Mo2 -28.3(8) . . . . ?
O5 Mo3 O9 Mo8 -0.1(9) . . . . ?
O31 Mo11 O37 Mo7 128.6(8) . . . . ?
O29 Mo9 O8 Mo3 167.7(4) . . . . ?
O29 Mo9 O24 Mo4 -132.6(8) . . . . ?
O22 Mo5 O18 Mo6 -29.3(7) . . . . ?
O22 Mo5 O3 Mo1 3.4(9) . . . . ?
O9 Mo8 O38 Mo11 34.0(13) . . . . ?
O9 Mo8 O10 Mo9 69.8(5) . . . . ?
O9 Mo3 O6 Mo2 128.9(8) . . . . ?
O14 Mo7 O12 Mo8 -129.7(8) . . . . ?
O14 Mo7 O13 Mo2 168.5(4) . . . . ?
O19 Mo5 O18 Mo6 -131.2(8) . . . . ?
O19 Mo5 O3 Mo1 169.9(4) . . . . ?
O36 Mo2 O16 Mo6 169.7(4) . . . . ?
O36 Mo2 O2 Mo1 -127.7(8) . . . . ?
O17 Mo6 O15 Mo7 167.0(4) . . . . ?
O17 Mo6 O33 Mo12 -136.1(8) . . . . ?
O7 Mo3 O6 Mo2 -128.9(8) . . . . ?
O7 Mo3 O9 Mo8 170.0(4) . . . . ?
O21 Mo4 O20 Mo5 168.3(4) . . . . ?
O21 Mo4 O23 Mo10 -132.3(8) . . . . ?
O26 Mo10 O28 Mo9 -128.3(8) . . . . ?
O26 Mo10 O27 Mo11 170.5(5) . . . . ?
N14 N13 C25 N15 -0.4(12) . . . . ?
N7 N8 C14 N9 2.3(13) . . . . ?
O30 Mo11 O37 Mo7 -128.1(8) . . . . ?
O30 Mo11 O31 Mo12 168.4(4) . . . . ?
O1 Mo1 O4 Mo4 168.2(4) . . . . ?
O1 Mo1 O5 Mo3 -130.3(8) . . . . ?
N13 N14 C26 N15 0.0(12) . . . . ?
O11 Mo8 O38 Mo11 -133.2(8) . . . . ?
O11 Mo8 O10 Mo9 169.6(5) . . . . ?
N15 C27 C28 C29 143.2(10) . . . . ?
N15 C27 C28 C30 -38.3(16) . . . . ?
N4 N5 C7 N6 -1.2(15) . . . . ?
N11 N12 C24 N10 0.8(13) . . . . ?
N2 N3 C5 N1 -0.3(13) . . . . ?
C11 C10 C12 C11 -1.0(18) . . . 2_786 ?
C11 C10 C9 N6 78.4(12) . . . . ?
N12 N11 C23 N10 -0.1(13) . . . . ?
C8 N6 C9 C10 166.6(9) . . . . ?
C8 N6 C7 N5 0.6(15) . . . . ?
C8 N4 N5 C7 1.3(13) . . . . ?
C27 N15 C25 N13 176.8(9) . . . . ?
C27 N15 C26 N14 -176.5(9) . . . . ?
C27 C28 C29 C30 178.5(11) . . . 2_877 ?
C27 C28 C30 C29 -178.4(11) . . . 2_877 ?
N3 N2 C6 N1 0.4(13) . . . . ?
C18 C19 C21 C22 175.0(11) . . . . ?
C18 C19 C21 C20 -5.2(17) . . . . ?
C18 C16 C17 C20 -0.8(19) . . . . ?
C18 C16 C15 N9 -75.1(15) . . . . ?
N8 N7 C13 N9 -1.5(13) . . . . ?
C25 N15 C27 C28 94.6(12) . . . . ?
C25 N15 C26 N14 -0.2(12) . . . . ?
C12 C11 C10 C12 1.0(17) 2_786 . . . ?
C12 C11 C10 C9 -177.1(9) 2_786 . . . ?
C12 C10 C9 N6 -99.6(11) . . . . ?
N5 N4 C8 N6 -1.0(13) . . . . ?
C19 C18 C16 C17 1.1(18) . . . . ?
C19 C18 C16 C15 -169.3(11) . . . . ?
C19 C21 C22 N10 -72.8(14) . . . . ?
C19 C21 C20 C17 5.5(18) . . . . ?
C24 N10 C23 N11 0.6(12) . . . . ?
C24 N10 C22 C21 152.9(11) . . . . ?
C9 N6 C8 N4 179.6(9) . . . . ?
C9 N6 C7 N5 -178.6(10) . . . . ?
C9 C10 C12 C11 177.1(9) . . . 2_786 ?
C26 N14 N13 Cu1 171.9(7) . . . . ?
C26 N14 N13 C25 0.3(11) . . . . ?
C26 N15 C27 C28 -89.9(13) . . . . ?
C26 N15 C25 N13 0.4(12) . . . . ?
C16 C18 C19 C21 1.9(17) . . . . ?
C13 N7 N8 C14 -0.5(13) . . . . ?
C13 N9 C14 N8 -3.1(13) . . . . ?
C13 N9 C15 C16 160.5(11) . . . . ?
C21 C20 C17 C16 -3(2) . . . . ?
C6 N2 N3 C5 0.0(12) . . . . ?
C6 N1 C5 N3 0.6(14) . . . . ?
C6 N1 C4 C3 85.8(15) . . . . ?
C29 C28 C30 C29 0(2) . . . 2_877 ?
C23 N10 C24 N12 -0.9(14) . . . . ?
C23 N10 C22 C21 -28.3(16) . . . . ?
C23 N11 N12 C24 -0.4(13) . . . . ?
C22 N10 C24 N12 178.1(10) . . . . ?
C22 N10 C23 N11 -178.4(9) . . . . ?
C22 C21 C20 C17 -174.7(11) . . . . ?
C14 N9 C13 N7 2.7(13) . . . . ?
C14 N9 C15 C16 -28.1(19) . . . . ?
C20 C21 C22 N10 107.4(12) . . . . ?
C5 N1 C6 N2 -0.6(13) . . . . ?
C5 N1 C4 C3 -86.0(16) . . . . ?
C1 C3 C2 C1 0(2) . . . 2_787 ?
C1 C3 C4 N1 89.4(15) . . . . ?
C7 N6 C8 N4 0.3(13) . . . . ?
C7 N6 C9 C10 -14.3(15) . . . . ?
C30 C28 C29 C30 0(2) . . . 2_877 ?
C2 C3 C1 C2 0(2) . . . 2_787 ?
C2 C3 C4 N1 -89.1(14) . . . . ?
C17 C16 C15 N9 114.5(13) . . . . ?
C4 N1 C6 N2 -173.9(10) . . . . ?
C4 N1 C5 N3 173.7(11) . . . . ?
C4 C3 C1 C2 -178.4(11) . . . 2_787 ?
C4 C3 C2 C1 178.5(11) . . . 2_787 ?
C15 N9 C13 N7 176.0(10) . . . . ?
C15 N9 C14 N8 -175.9(11) . . . . ?
C15 C16 C17 C20 169.8(12) . . . . ?
